data_7234973
loop_
_publ_author_name
'Clasen, Anne'
'Wenderoth, Sarah'
'Tavernaro, Isabella'
'Fleddermann, Jana'
'Kraegeloh, Annette'
'Jung, Gregor'

_publ_section_title
;
 Kinetic and spectroscopic responses of pH-sensitive nanoparticles:
 influence of the silica matrix
;
_journal_issue 61
_journal_name_full 'RSC Advances'
_journal_page_first 35695
_journal_paper_doi 10.1039/C9RA06047B
_journal_volume 9
_journal_year 2019
_chemical_formula_moiety 'C20 H11 Br F6 O7 S2, C4 H8 O2'
_chemical_formula_sum 'C24 H19 Br F6 O9 S2'
_chemical_formula_weight 709.42
_chemical_properties_physical Air-sensitive,Moisture-sensitive
_space_group_crystal_system triclinic
_space_group_IT_number 2
_space_group_name_Hall '-P 1'
_space_group_name_H-M_alt 'P -1'
_atom_sites_solution_hydrogens geom
_audit_creation_method SHELXL-2014/6
_audit_update_record
;
2019-03-21 deposited with the CCDC.	2019-10-07 downloaded from the CCDC.
;
_cell_angle_alpha 108.397(6)
_cell_angle_beta 97.733(6)
_cell_angle_gamma 98.586(6)
_cell_formula_units_Z 1
_cell_length_a 5.3792(7)
_cell_length_b 10.8315(14)
_cell_length_c 13.1574(17)
_cell_measurement_reflns_used 4078
_cell_measurement_temperature 152(2)
_cell_measurement_theta_max 27.48
_cell_measurement_theta_min 3.25
_cell_volume 705.67(16)
_computing_cell_refinement 'Bruker SAINT'
_computing_data_collection 'Bruker APEX2'
_computing_data_reduction 'Bruker SAINT'
_computing_molecular_graphics 'Bruker SHELXTL'
_computing_publication_material 'Bruker SHELXTL'
_computing_structure_refinement 'SHELXL-2014/6 (Sheldrick, 2014)'
_computing_structure_solution 'SHELXS-97 (Sheldrick 2008)'
_diffrn_ambient_temperature 152(2)
_diffrn_measured_fraction_theta_full 0.996
_diffrn_measured_fraction_theta_max 0.990
_diffrn_measurement_device_type 'Bruker APEX-II CCD'
_diffrn_measurement_method '\f and \w scans'
_diffrn_radiation_type MoK\a
_diffrn_radiation_wavelength 0.71073
_diffrn_reflns_av_R_equivalents 0.0305
_diffrn_reflns_av_unetI/netI 0.0343
_diffrn_reflns_Laue_measured_fraction_full 0.996
_diffrn_reflns_Laue_measured_fraction_max 0.990
_diffrn_reflns_limit_h_max 6
_diffrn_reflns_limit_h_min -6
_diffrn_reflns_limit_k_max 12
_diffrn_reflns_limit_k_min -14
_diffrn_reflns_limit_l_max 17
_diffrn_reflns_limit_l_min -16
_diffrn_reflns_number 12193
_diffrn_reflns_point_group_measured_fraction_full 0.996
_diffrn_reflns_point_group_measured_fraction_max 0.990
_diffrn_reflns_theta_full 25.242
_diffrn_reflns_theta_max 27.543
_diffrn_reflns_theta_min 1.663
_exptl_absorpt_coefficient_mu 1.694
_exptl_absorpt_correction_T_max 0.7456
_exptl_absorpt_correction_T_min 0.6698
_exptl_absorpt_correction_type multi-scan
_exptl_absorpt_process_details 'SADABS 2014/5'
_exptl_crystal_colour yellow
_exptl_crystal_density_diffrn 1.669
_exptl_crystal_description plate
_exptl_crystal_F_000 356
_exptl_crystal_recrystallization_method 'Re-crystallisation from solvent: acetic ester'
_exptl_crystal_size_max 0.406
_exptl_crystal_size_mid 0.147
_exptl_crystal_size_min 0.030
_refine_diff_density_max 1.040
_refine_diff_density_min -0.637
_refine_diff_density_rms 0.097
_refine_ls_extinction_method none
_refine_ls_goodness_of_fit_ref 1.055
_refine_ls_hydrogen_treatment constr
_refine_ls_matrix_type full
_refine_ls_number_parameters 229
_refine_ls_number_reflns 3213
_refine_ls_number_restraints 30
_refine_ls_restrained_S_all 1.056
_refine_ls_R_factor_all 0.0699
_refine_ls_R_factor_gt 0.0532
_refine_ls_shift/su_max 0.000
_refine_ls_shift/su_mean 0.000
_refine_ls_structure_factor_coef Fsqd
_refine_ls_weighting_details 'w=1/[\s^2^(Fo^2^)+(0.0884P)^2^+0.9389P] where P=(Fo^2^+2Fc^2^)/3'
_refine_ls_weighting_scheme calc
_refine_ls_wR_factor_gt 0.1476
_refine_ls_wR_factor_ref 0.1608
_reflns_Friedel_coverage 0.000
_reflns_number_gt 2568
_reflns_number_total 3213
_reflns_threshold_expression 'I > 2\s(I)'
_cod_data_source_file c9ra06047b2.cif
_cod_data_source_block sh3785
_cod_database_code 7234973
_shelx_space_group_comment
; 
The symmetry employed for this shelxl refinement is uniquely defined 
by the following loop, which should always be used as a source of 
symmetry information in preference to the above space-group names. 
They are only intended as comments. 
;
_shelx_estimated_absorpt_t_min 0.546
_shelx_estimated_absorpt_t_max 0.951
_shelxl_version_number 2014/6

loop_
_space_group_symop_operation_xyz
'x, y, z'
'-x, -y, -z'

loop_
_atom_site_label
_atom_site_type_symbol
_atom_site_fract_x
_atom_site_fract_y
_atom_site_fract_z
_atom_site_U_iso_or_equiv
_atom_site_adp_type
_atom_site_occupancy
_atom_site_site_symmetry_order
_atom_site_calc_flag
_atom_site_refinement_flags_posn
_atom_site_refinement_flags_adp
_atom_site_refinement_flags_occupancy
_atom_site_disorder_assembly
_atom_site_disorder_group
Br1 Br 0.50070(16) 0.17507(9) 0.52287(6) 0.0335(2) Uani 0.5 1 d . . P A 1
O1 O 0.4507(12) 0.2305(7) 0.5303(5) 0.0382(15) Uani 0.5 1 d . . P A 2
H1 H 0.3651 0.1581 0.4850 0.057 Uiso 0.5 1 calc R U P A 2
S1 S 0.01481(14) 0.44299(8) 0.83614(6) 0.0230(2) Uani 1 1 d . . . . .
O2 O 0.1605(4) 0.3695(2) 0.88471(18) 0.0290(5) Uani 1 1 d . . . . .
O3 O -0.2545(4) 0.4250(3) 0.83196(18) 0.0317(5) Uani 1 1 d . . . . .
O4 O 0.1149(4) 0.5971(2) 0.90134(17) 0.0260(5) Uani 1 1 d . . . . .
C1 C 0.2978(6) 0.3075(3) 0.5668(2) 0.0241(6) Uani 1 1 d . . . . .
C2 C 0.2370(6) 0.3313(3) 0.6694(2) 0.0236(6) Uani 1 1 d . . . . .
H2 H 0.3002 0.2858 0.7152 0.028 Uiso 1 1 calc R U . . .
C3 C 0.0835(6) 0.4220(3) 0.7048(2) 0.0221(6) Uani 1 1 d . . . . .
C4 C -0.0173(5) 0.4908(3) 0.6397(2) 0.0207(6) Uani 1 1 d . . . . .
C5 C -0.1788(6) 0.5845(3) 0.6732(2) 0.0247(6) Uani 1 1 d . . . . .
H5 H -0.2233 0.6018 0.7431 0.030 Uiso 1 1 calc R U . . .
C6 C -0.2688(6) 0.6484(3) 0.6078(2) 0.0245(6) Uani 1 1 d . . . . .
H6 H -0.3766 0.7090 0.6323 0.029 Uiso 1 1 calc R U . . .
C7 C 0.0473(5) 0.4659(3) 0.5348(2) 0.0191(6) Uani 1 1 d . . . . .
C8 C 0.2053(6) 0.3733(3) 0.4975(2) 0.0219(6) Uani 1 1 d . . . . .
C9 C 0.3851(6) 0.6442(4) 0.9414(3) 0.0340(8) Uani 1 1 d . . . . .
H9A H 0.4806 0.5803 0.9003 0.041 Uiso 1 1 calc R U . . .
H9B H 0.4281 0.6547 1.0196 0.041 Uiso 1 1 calc R U . . .
C10 C 0.4531(9) 0.7728(5) 0.9264(5) 0.0564(12) Uani 1 1 d . . . . .
F1 F 0.7001(5) 0.8263(3) 0.9644(3) 0.0790(10) Uani 1 1 d . . . . .
F2 F 0.3226(7) 0.8621(3) 0.9713(4) 0.0953(12) Uani 1 1 d . . . . .
F3 F 0.4077(7) 0.7538(4) 0.8171(3) 0.0975(13) Uani 1 1 d . . . . .
O5 O 0.6595(13) 0.1186(6) 0.6662(5) 0.0524(15) Uani 0.5 1 d . U P . .
O6 O 0.6827(14) -0.0373(7) 0.7405(6) 0.0665(18) Uani 0.5 1 d . U P . .
C11 C 0.279(2) -0.0421(13) 0.6480(12) 0.081(3) Uani 0.5 1 d . U P . .
H11A H 0.1835 0.0007 0.7029 0.121 Uiso 0.5 1 calc R U P A .
H11B H 0.2571 -0.1368 0.6386 0.121 Uiso 0.5 1 calc R U P . .
H11C H 0.2146 -0.0322 0.5784 0.121 Uiso 0.5 1 calc R U P . .
C12 C 0.562(2) 0.0229(9) 0.6857(8) 0.056(2) Uani 0.5 1 d . U P A .
C13 C 0.9437(19) 0.0203(9) 0.7869(8) 0.057(2) Uani 0.5 1 d . U P A .
H13A H 0.9982 -0.0124 0.8470 0.069 Uiso 0.5 1 calc R U P . .
H13B H 0.9637 0.1179 0.8184 0.069 Uiso 0.5 1 calc R U P . .
C14 C 1.109(2) -0.0111(11) 0.7072(11) 0.072(3) Uani 0.5 1 d . U P . .
H14A H 1.0859 -0.1078 0.6743 0.109 Uiso 0.5 1 calc R U P A .
H14B H 1.2878 0.0270 0.7435 0.109 Uiso 0.5 1 calc R U P . .
H14C H 1.0633 0.0264 0.6502 0.109 Uiso 0.5 1 calc R U P . .

loop_
_atom_site_aniso_label
_atom_site_aniso_U_11
_atom_site_aniso_U_22
_atom_site_aniso_U_33
_atom_site_aniso_U_23
_atom_site_aniso_U_13
_atom_site_aniso_U_12
Br1 0.0453(5) 0.0312(5) 0.0309(4) 0.0120(3) 0.0109(3) 0.0229(4)
O1 0.052(4) 0.033(3) 0.034(3) 0.011(3) 0.006(2) 0.026(3)
S1 0.0235(4) 0.0305(4) 0.0176(4) 0.0121(3) 0.0030(3) 0.0055(3)
O2 0.0317(12) 0.0380(13) 0.0234(11) 0.0175(10) 0.0050(9) 0.0100(10)
O3 0.0249(12) 0.0462(15) 0.0276(12) 0.0184(11) 0.0057(9) 0.0050(10)
O4 0.0263(11) 0.0303(12) 0.0196(10) 0.0059(9) 0.0026(8) 0.0076(9)
C1 0.0249(15) 0.0246(15) 0.0234(15) 0.0078(12) 0.0028(12) 0.0099(12)
C2 0.0247(15) 0.0255(15) 0.0216(14) 0.0119(12) -0.0001(11) 0.0040(12)
C3 0.0232(14) 0.0267(15) 0.0159(13) 0.0083(12) 0.0014(11) 0.0036(12)
C4 0.0211(14) 0.0231(14) 0.0170(13) 0.0071(11) 0.0015(11) 0.0027(11)
C5 0.0276(16) 0.0313(16) 0.0178(14) 0.0103(13) 0.0056(12) 0.0088(13)
C6 0.0264(15) 0.0280(16) 0.0204(14) 0.0072(12) 0.0061(12) 0.0104(12)
C7 0.0191(13) 0.0208(14) 0.0158(13) 0.0064(11) -0.0005(10) 0.0022(11)
C8 0.0210(14) 0.0254(15) 0.0196(14) 0.0090(12) 0.0018(11) 0.0042(12)
C9 0.0277(17) 0.0343(19) 0.0339(18) 0.0077(15) -0.0005(14) 0.0030(14)
C10 0.043(2) 0.045(2) 0.086(4) 0.034(3) 0.004(2) 0.0058(19)
F1 0.0421(15) 0.0642(19) 0.129(3) 0.0529(19) -0.0089(16) -0.0148(13)
F2 0.076(2) 0.0349(15) 0.167(4) 0.0188(19) 0.030(2) 0.0146(14)
F3 0.085(2) 0.135(3) 0.097(3) 0.091(3) 0.0057(19) -0.006(2)
O5 0.067(4) 0.040(3) 0.054(4) 0.024(3) -0.002(3) 0.016(3)
O6 0.075(4) 0.057(4) 0.078(5) 0.040(4) 0.010(3) 0.013(3)
C11 0.066(5) 0.075(7) 0.102(9) 0.033(7) 0.017(5) 0.012(5)
C12 0.068(5) 0.043(4) 0.065(5) 0.023(4) 0.013(4) 0.022(3)
C13 0.069(5) 0.036(4) 0.061(5) 0.026(4) -0.018(4) 0.001(4)
C14 0.067(6) 0.049(5) 0.089(7) 0.028(5) -0.010(5) -0.013(4)

loop_
_atom_type_symbol
_atom_type_description
_atom_type_scat_dispersion_real
_atom_type_scat_dispersion_imag
_atom_type_scat_source
C C 0.0033 0.0016 'International Tables Vol C Tables 4.2.6.8 and 6.1.1.4'
H H 0.0000 0.0000 'International Tables Vol C Tables 4.2.6.8 and 6.1.1.4'
O O 0.0106 0.0060 'International Tables Vol C Tables 4.2.6.8 and 6.1.1.4'
F F 0.0171 0.0103 'International Tables Vol C Tables 4.2.6.8 and 6.1.1.4'
S S 0.1246 0.1234 'International Tables Vol C Tables 4.2.6.8 and 6.1.1.4'
Br Br -0.2901 2.4595 'International Tables Vol C Tables 4.2.6.8 and 6.1.1.4'

loop_
_geom_angle_atom_site_label_1
_geom_angle_atom_site_label_2
_geom_angle_atom_site_label_3
_geom_angle
_geom_angle_site_symmetry_1
_geom_angle_site_symmetry_3
C1 Br1 O5 110.69(19) . .
C1 O1 H1 109.5 . .
O3 S1 O2 119.85(14) . .
O3 S1 O4 103.37(14) . .
O2 S1 O4 109.33(13) . .
O3 S1 C3 110.44(14) . .
O2 S1 C3 108.55(14) . .
O4 S1 C3 104.10(13) . .
C9 O4 S1 117.8(2) . .
O1 C1 C2 123.3(4) . .
O1 C1 C8 115.4(4) . .
C2 C1 C8 121.2(3) . .
C2 C1 Br1 116.3(2) . .
C8 C1 Br1 122.4(2) . .
C3 C2 C1 119.4(3) . .
C3 C2 H2 120.3 . .
C1 C2 H2 120.3 . .
C2 C3 C4 122.5(3) . .
C2 C3 S1 115.7(2) . .
C4 C3 S1 121.8(2) . .
C3 C4 C7 117.4(3) . .
C3 C4 C5 124.1(3) . .
C7 C4 C5 118.5(3) . .
C6 C5 C4 121.6(3) . .
C6 C5 H5 119.2 . .
C4 C5 H5 119.2 . .
C5 C6 C8 121.3(3) . 2_566
C5 C6 H6 119.3 . .
C8 C6 H6 119.3 2_566 .
C4 C7 C8 120.7(2) . .
C4 C7 C7 120.0(3) . 2_566
C8 C7 C7 119.3(3) . 2_566
C1 C8 C7 118.7(3) . .
C1 C8 C6 122.0(3) . 2_566
C7 C8 C6 119.3(3) . 2_566
O4 C9 C10 107.1(3) . .
O4 C9 H9A 110.3 . .
C10 C9 H9A 110.3 . .
O4 C9 H9B 110.3 . .
C10 C9 H9B 110.3 . .
H9A C9 H9B 108.5 . .
F2 C10 F1 107.6(4) . .
F2 C10 F3 106.2(4) . .
F1 C10 F3 107.0(4) . .
F2 C10 C9 115.2(4) . .
F1 C10 C9 111.5(3) . .
F3 C10 C9 109.0(4) . .
C12 O5 Br1 124.0(7) . .
C12 O6 C13 116.5(7) . .
C12 C11 H11A 109.5 . .
C12 C11 H11B 109.5 . .
H11A C11 H11B 109.5 . .
C12 C11 H11C 109.5 . .
H11A C11 H11C 109.5 . .
H11B C11 H11C 109.5 . .
O5 C12 O6 124.9(10) . .
O5 C12 C11 123.8(9) . .
O6 C12 C11 111.4(9) . .
O6 C13 C14 112.2(9) . .
O6 C13 H13A 109.2 . .
C14 C13 H13A 109.2 . .
O6 C13 H13B 109.2 . .
C14 C13 H13B 109.2 . .
H13A C13 H13B 107.9 . .
C13 C14 H14A 109.5 . .
C13 C14 H14B 109.5 . .
H14A C14 H14B 109.5 . .
C13 C14 H14C 109.5 . .
H14A C14 H14C 109.5 . .
H14B C14 H14C 109.5 . .

loop_
_geom_bond_atom_site_label_1
_geom_bond_atom_site_label_2
_geom_bond_distance
_geom_bond_site_symmetry_2
Br1 C1 1.923(3) .
Br1 O5 2.261(6) .
O1 C1 1.289(7) .
O1 H1 0.8400 .
S1 O3 1.424(2) .
S1 O2 1.424(2) .
S1 O4 1.586(2) .
S1 C3 1.768(3) .
O4 C9 1.433(4) .
C1 C2 1.387(4) .
C1 C8 1.406(4) .
C2 C3 1.385(4) .
C2 H2 0.9500 .
C3 C4 1.408(4) .
C4 C7 1.421(4) .
C4 C5 1.436(4) .
C5 C6 1.348(4) .
C5 H5 0.9500 .
C6 C8 1.427(4) 2_566
C6 H6 0.9500 .
C7 C8 1.423(4) .
C7 C7 1.435(5) 2_566
C8 C6 1.427(4) 2_566
C9 C10 1.468(6) .
C9 H9A 0.9900 .
C9 H9B 0.9900 .
C10 F2 1.315(6) .
C10 F1 1.326(5) .
C10 F3 1.369(6) .
O5 C12 1.207(11) .
O6 C12 1.289(11) .
O6 C13 1.414(11) .
C11 C12 1.523(15) .
C11 H11A 0.9800 .
C11 H11B 0.9800 .
C11 H11C 0.9800 .
C13 C14 1.455(17) .
C13 H13A 0.9900 .
C13 H13B 0.9900 .
C14 H14A 0.9800 .
C14 H14B 0.9800 .
C14 H14C 0.9800 .
